data_4079942
loop_
_publ_author_name
'Chu, Jean-Ho'
'Wu, Chung-Chiu'
'Chang, Deng-Hsiang'
'Lee, Ya-Ming'
'Wu, Ming-Jung'

_publ_section_title
;
 Direct Ortho Arylation of 9-(Pyridin-2-yl)-9H-carbazoles Bearing a
 Removable Directing Group via Palladium(II)-Catalyzed C--H Bond
 Activation
;
_journal_issue 1
_journal_name_full Organometallics
_journal_page_first 272
_journal_paper_doi 10.1021/om301071m
_journal_volume 32
_journal_year 2013
_chemical_formula_moiety 'C38 H28 N4 O4 Pd2'
_chemical_formula_sum 'C38 H28 N4 O4 Pd2'
_chemical_formula_weight 817.44
_chemical_name_systematic
;
 ?
;
_space_group_IT_number 148
_symmetry_cell_setting trigonal
_symmetry_space_group_name_Hall '-R 3'
_symmetry_space_group_name_H-M 'R -3 :H'
_atom_sites_solution_hydrogens geom
_atom_sites_solution_primary direct
_atom_sites_solution_secondary difmap
_audit_creation_method SHELXL-97
_cell_angle_alpha 90.00
_cell_angle_beta 90.00
_cell_angle_gamma 120.00
_cell_formula_units_Z 18
_cell_length_a 36.7884(12)
_cell_length_b 36.7884(12)
_cell_length_c 13.1010(4)
_cell_measurement_reflns_used 0
_cell_measurement_temperature 200(2)
_cell_measurement_theta_max 0
_cell_measurement_theta_min 0
_cell_volume 15355.2(8)
_computing_molecular_graphics 'Ortep-3 for Windows (Farrugia, 1997)'
_computing_publication_material 'WinGX publication routines (Farrugia, 1999)'
_computing_structure_refinement 'SHELXL-97 (Sheldrick, 1997)'
_computing_structure_solution 'SHELXS-86 (Sheldrick, 1986)'
_diffrn_ambient_temperature 200(2)
_diffrn_measured_fraction_theta_full 0.998
_diffrn_measured_fraction_theta_max 0.998
_diffrn_radiation_monochromator graphite
_diffrn_radiation_source 'fine-focus sealed tube'
_diffrn_radiation_type MoK\a
_diffrn_radiation_wavelength 0.71073
_diffrn_reflns_av_R_equivalents 0.0412
_diffrn_reflns_av_sigmaI/netI 0.0350
_diffrn_reflns_limit_h_max 43
_diffrn_reflns_limit_h_min -43
_diffrn_reflns_limit_k_max 41
_diffrn_reflns_limit_k_min -43
_diffrn_reflns_limit_l_max 15
_diffrn_reflns_limit_l_min -12
_diffrn_reflns_number 30806
_diffrn_reflns_theta_full 25.01
_diffrn_reflns_theta_max 25.01
_diffrn_reflns_theta_min 1.68
_exptl_absorpt_coefficient_mu 1.100
_exptl_absorpt_correction_T_max 0.9369
_exptl_absorpt_correction_T_min 0.0246
_exptl_absorpt_correction_type multi-scan
_exptl_crystal_colour brown
_exptl_crystal_density_diffrn 1.591
_exptl_crystal_density_method 'not measured'
_exptl_crystal_description prism
_exptl_crystal_F_000 7344
_exptl_crystal_size_max 13.00
_exptl_crystal_size_mid 0.16
_exptl_crystal_size_min 0.06
_platon_squeeze_details ' ?'
_refine_diff_density_max 0.440
_refine_diff_density_min -0.354
_refine_diff_density_rms 0.075
_refine_ls_extinction_method none
_refine_ls_goodness_of_fit_ref 1.071
_refine_ls_hydrogen_treatment fixed
_refine_ls_matrix_type full
_refine_ls_number_parameters 433
_refine_ls_number_reflns 6012
_refine_ls_number_restraints 0
_refine_ls_restrained_S_all 1.071
_refine_ls_R_factor_all 0.0400
_refine_ls_R_factor_gt 0.0291
_refine_ls_shift/su_max 0.004
_refine_ls_shift/su_mean 0.000
_refine_ls_structure_factor_coef Fsqd
_refine_ls_weighting_details 'calc w=1/[\s^2^(Fo^2^)+(0.0409P)^2^+8.3513P] where P=(Fo^2^+2Fc^2^)/3'
_refine_ls_weighting_scheme calc
_refine_ls_wR_factor_gt 0.0757
_refine_ls_wR_factor_ref 0.0793
_reflns_number_gt 4903
_reflns_number_total 6012
_reflns_threshold_expression >2sigma(I)
_cod_data_source_file om301071m_si_002.cif
_cod_data_source_block a10980
_cod_original_sg_symbol_H-M 'R -3'
_cod_database_code 4079942

loop_
_symmetry_equiv_pos_as_xyz
'x, y, z'
'-y, x-y, z'
'-x+y, -x, z'
'x+2/3, y+1/3, z+1/3'
'-y+2/3, x-y+1/3, z+1/3'
'-x+y+2/3, -x+1/3, z+1/3'
'x+1/3, y+2/3, z+2/3'
'-y+1/3, x-y+2/3, z+2/3'
'-x+y+1/3, -x+2/3, z+2/3'
'-x, -y, -z'
'y, -x+y, -z'
'x-y, x, -z'
'-x+2/3, -y+1/3, -z+1/3'
'y+2/3, -x+y+1/3, -z+1/3'
'x-y+2/3, x+1/3, -z+1/3'
'-x+1/3, -y+2/3, -z+2/3'
'y+1/3, -x+y+2/3, -z+2/3'
'x-y+1/3, x+2/3, -z+2/3'

loop_
_atom_site_label
_atom_site_type_symbol
_atom_site_fract_x
_atom_site_fract_y
_atom_site_fract_z
_atom_site_U_iso_or_equiv
_atom_site_adp_type
_atom_site_occupancy
_atom_site_symmetry_multiplicity
_atom_site_calc_flag
_atom_site_refinement_flags
C1 C 0.60366(10) 0.08942(10) 0.2332(2) 0.0268(7) Uani 1 1 d .
C2 C 0.57860(10) 0.04677(11) 0.2130(3) 0.0344(8) Uani 1 1 d .
H2 H 0.5663 0.0383 0.1473 0.041 Uiso 1 1 calc R
C3 C 0.57077(11) 0.01593(11) 0.2852(3) 0.0396(9) Uani 1 1 d .
H3 H 0.5546 -0.0129 0.2670 0.048 Uiso 1 1 calc R
C4 C 0.58631(11) 0.02680(12) 0.3829(3) 0.0409(9) Uani 1 1 d .
H4 H 0.5798 0.0057 0.4330 0.049 Uiso 1 1 calc R
C5 C 0.61133(11) 0.06852(12) 0.4070(3) 0.0343(8) Uani 1 1 d .
C6 C 0.62126(10) 0.09887(10) 0.3309(2) 0.0280(7) Uani 1 1 d .
C7 C 0.63114(11) 0.09131(13) 0.5006(3) 0.0388(9) Uani 1 1 d .
C8 C 0.62814(13) 0.07786(15) 0.6016(3) 0.0502(11) Uani 1 1 d .
H8 H 0.6136 0.0488 0.6181 0.060 Uiso 1 1 calc R
C9 C 0.64673(16) 0.10773(19) 0.6765(3) 0.0666(15) Uani 1 1 d .
H9 H 0.6453 0.0990 0.7454 0.080 Uiso 1 1 calc R
C10 C 0.66745(15) 0.15007(18) 0.6543(3) 0.0633(13) Uani 1 1 d .
H10 H 0.6793 0.1699 0.7082 0.076 Uiso 1 1 calc R
C11 C 0.67135(13) 0.16431(15) 0.5535(3) 0.0515(11) Uani 1 1 d .
H11 H 0.6859 0.1934 0.5377 0.062 Uiso 1 1 calc R
C12 C 0.65318(11) 0.13421(13) 0.4777(3) 0.0363(9) Uani 1 1 d .
C13 C 0.67650(11) 0.17306(11) 0.3111(3) 0.0333(8) Uani 1 1 d .
C14 C 0.71611(12) 0.20288(12) 0.3491(3) 0.0478(10) Uani 1 1 d .
H14 H 0.7246 0.1998 0.4155 0.057 Uiso 1 1 calc R
C15 C 0.74208(13) 0.23610(14) 0.2897(4) 0.0613(12) Uani 1 1 d .
H15 H 0.7687 0.2567 0.3152 0.074 Uiso 1 1 calc R
C16 C 0.72999(12) 0.24007(12) 0.1930(4) 0.0552(11) Uani 1 1 d .
H16 H 0.7475 0.2637 0.1518 0.066 Uiso 1 1 calc R
C17 C 0.69188(12) 0.20899(11) 0.1573(3) 0.0434(9) Uani 1 1 d .
H17 H 0.6841 0.2110 0.0893 0.052 Uiso 1 1 calc R
C18 C 0.70111(10) 0.14601(10) -0.0166(2) 0.0310(8) Uani 1 1 d .
C19 C 0.72949(12) 0.18218(11) -0.0679(3) 0.0418(9) Uani 1 1 d .
H19 H 0.7211 0.1894 -0.1296 0.050 Uiso 1 1 calc R
C20 C 0.76994(13) 0.20812(12) -0.0311(3) 0.0503(10) Uani 1 1 d .
H20 H 0.7891 0.2319 -0.0698 0.060 Uiso 1 1 calc R
C21 C 0.78272(12) 0.19974(12) 0.0610(3) 0.0462(10) Uani 1 1 d .
H21 H 0.8100 0.2183 0.0868 0.055 Uiso 1 1 calc R
C22 C 0.75533(11) 0.16398(11) 0.1152(3) 0.0353(8) Uani 1 1 d .
C23 C 0.71609(10) 0.13720(10) 0.0721(2) 0.0292(8) Uani 1 1 d .
C24 C 0.75603(11) 0.14715(11) 0.2144(3) 0.0351(8) Uani 1 1 d .
C25 C 0.78453(13) 0.16248(13) 0.2949(3) 0.0524(11) Uani 1 1 d .
H25 H 0.8107 0.1877 0.2875 0.063 Uiso 1 1 calc R
C26 C 0.77425(15) 0.14045(15) 0.3862(3) 0.0595(12) Uani 1 1 d .
H26 H 0.7937 0.1505 0.4412 0.071 Uiso 1 1 calc R
C27 C 0.73590(14) 0.10385(14) 0.3979(3) 0.0518(11) Uani 1 1 d .
H27 H 0.7292 0.0897 0.4617 0.062 Uiso 1 1 calc R
C28 C 0.70708(12) 0.08748(12) 0.3189(3) 0.0392(9) Uani 1 1 d .
H28 H 0.6809 0.0624 0.3271 0.047 Uiso 1 1 calc R
C29 C 0.71821(10) 0.10940(11) 0.2266(3) 0.0307(8) Uani 1 1 d .
C30 C 0.66501(10) 0.06246(10) 0.0976(3) 0.0289(8) Uani 1 1 d .
C31 C 0.66113(11) 0.02509(11) 0.1375(3) 0.0375(9) Uani 1 1 d .
H31 H 0.6778 0.0259 0.1939 0.045 Uiso 1 1 calc R
C32 C 0.63317(12) -0.01214(12) 0.0940(3) 0.0448(10) Uani 1 1 d .
H32 H 0.6302 -0.0376 0.1202 0.054 Uiso 1 1 calc R
C33 C 0.60908(12) -0.01327(12) 0.0119(3) 0.0438(10) Uani 1 1 d .
H33 H 0.5893 -0.0391 -0.0187 0.053 Uiso 1 1 calc R
C34 C 0.61459(11) 0.02411(11) -0.0237(3) 0.0369(9) Uani 1 1 d .
H34 H 0.5983 0.0236 -0.0806 0.044 Uiso 1 1 calc R
C35 C 0.54696(11) 0.07597(11) -0.0086(3) 0.0345(8) Uani 1 1 d .
C36 C 0.50202(11) 0.05140(13) -0.0419(3) 0.0531(11) Uani 1 1 d .
H36A H 0.4842 0.0547 0.0085 0.080 Uiso 1 1 calc R
H36B H 0.4936 0.0216 -0.0476 0.080 Uiso 1 1 calc R
H36C H 0.4989 0.0618 -0.1083 0.080 Uiso 1 1 calc R
C37 C 0.62390(11) 0.18215(11) -0.0621(3) 0.0393(9) Uani 1 1 d .
C38 C 0.61803(14) 0.21227(14) -0.1285(3) 0.0599(12) Uani 1 1 d .
H38A H 0.6068 0.2266 -0.0873 0.090 Uiso 1 1 calc R
H38B H 0.5984 0.1967 -0.1837 0.090 Uiso 1 1 calc R
H38C H 0.6451 0.2330 -0.1576 0.090 Uiso 1 1 calc R
N1 N 0.64884(8) 0.13916(9) 0.3707(2) 0.0308(6) Uani 1 1 d .
N2 N 0.66486(8) 0.17558(8) 0.2145(2) 0.0309(6) Uani 1 1 d .
N3 N 0.69386(8) 0.10166(8) 0.13635(19) 0.0276(6) Uani 1 1 d .
N4 N 0.64187(8) 0.06179(8) 0.0173(2) 0.0294(6) Uani 1 1 d .
O1 O 0.55362(7) 0.09503(8) 0.07530(18) 0.0404(6) Uani 1 1 d .
O2 O 0.57398(8) 0.07516(8) -0.06450(18) 0.0411(6) Uani 1 1 d .
O3 O 0.63819(8) 0.16135(8) -0.10532(18) 0.0430(6) Uani 1 1 d .
O4 O 0.61400(8) 0.17990(8) 0.03071(19) 0.0434(6) Uani 1 1 d .
Pd1 Pd 0.610867(8) 0.133926(8) 0.139666(19) 0.02738(9) Uani 1 1 d .
Pd2 Pd 0.640438(8) 0.111932(8) -0.041140(18) 0.02942(9) Uani 1 1 d .

loop_
_atom_site_aniso_label
_atom_site_aniso_U_11
_atom_site_aniso_U_22
_atom_site_aniso_U_33
_atom_site_aniso_U_23
_atom_site_aniso_U_13
_atom_site_aniso_U_12
C1 0.0237(17) 0.0290(18) 0.0272(17) 0.0002(15) 0.0061(14) 0.0129(15)
C2 0.0311(19) 0.036(2) 0.0321(19) -0.0030(16) 0.0029(16) 0.0138(17)
C3 0.037(2) 0.0275(19) 0.050(2) 0.0027(18) 0.0062(18) 0.0129(17)
C4 0.043(2) 0.038(2) 0.047(2) 0.0146(18) 0.0092(19) 0.0234(19)
C5 0.0291(19) 0.049(2) 0.0327(19) 0.0079(17) 0.0058(16) 0.0254(18)
C6 0.0238(17) 0.0309(18) 0.0310(18) -0.0015(15) 0.0039(15) 0.0150(15)
C7 0.038(2) 0.063(3) 0.0302(19) 0.0031(19) 0.0033(17) 0.036(2)
C8 0.058(3) 0.089(3) 0.030(2) 0.010(2) 0.0051(19) 0.057(3)
C9 0.081(3) 0.131(5) 0.027(2) 0.002(3) 0.000(2) 0.083(4)
C10 0.074(3) 0.107(4) 0.031(2) -0.021(3) -0.017(2) 0.062(3)
C11 0.056(3) 0.072(3) 0.040(2) -0.017(2) -0.014(2) 0.042(2)
C12 0.036(2) 0.058(2) 0.0252(18) -0.0057(18) -0.0044(16) 0.0307(19)
C13 0.0308(19) 0.037(2) 0.0335(19) -0.0104(16) -0.0036(16) 0.0179(17)
C14 0.039(2) 0.048(2) 0.048(2) -0.013(2) -0.0120(19) 0.015(2)
C15 0.040(2) 0.050(3) 0.068(3) -0.014(2) -0.013(2) 0.004(2)
C16 0.039(2) 0.036(2) 0.070(3) 0.003(2) 0.009(2) 0.0034(19)
C17 0.042(2) 0.034(2) 0.046(2) -0.0006(18) 0.0029(19) 0.0124(18)
C18 0.0305(19) 0.0336(19) 0.0276(18) -0.0022(15) 0.0030(15) 0.0150(16)
C19 0.045(2) 0.042(2) 0.0277(19) 0.0026(17) 0.0009(17) 0.0133(19)
C20 0.045(2) 0.039(2) 0.045(2) 0.0050(19) 0.012(2) 0.005(2)
C21 0.035(2) 0.042(2) 0.048(2) -0.0077(19) -0.0024(19) 0.0095(19)
C22 0.0309(19) 0.032(2) 0.038(2) -0.0044(16) -0.0007(16) 0.0119(17)
C23 0.0277(18) 0.0298(18) 0.0285(18) -0.0047(15) 0.0029(15) 0.0131(15)
C24 0.032(2) 0.039(2) 0.0325(19) -0.0063(17) -0.0051(16) 0.0169(17)
C25 0.042(2) 0.049(2) 0.052(3) -0.010(2) -0.018(2) 0.012(2)
C26 0.064(3) 0.066(3) 0.044(2) -0.009(2) -0.022(2) 0.029(3)
C27 0.061(3) 0.068(3) 0.036(2) 0.004(2) -0.006(2) 0.040(3)
C28 0.038(2) 0.045(2) 0.040(2) 0.0004(18) -0.0018(17) 0.0249(19)
C29 0.0326(19) 0.036(2) 0.0289(18) -0.0030(16) -0.0006(15) 0.0209(17)
C30 0.0231(17) 0.0320(19) 0.0331(18) -0.0016(15) 0.0034(15) 0.0149(15)
C31 0.035(2) 0.037(2) 0.043(2) 0.0001(17) -0.0051(17) 0.0197(18)
C32 0.042(2) 0.034(2) 0.063(3) 0.000(2) -0.002(2) 0.0219(19)
C33 0.039(2) 0.032(2) 0.058(3) -0.0114(19) -0.006(2) 0.0167(18)
C34 0.031(2) 0.038(2) 0.038(2) -0.0126(17) -0.0058(16) 0.0149(17)
C35 0.031(2) 0.0306(19) 0.038(2) 0.0066(17) -0.0100(17) 0.0123(17)
C36 0.035(2) 0.047(2) 0.064(3) 0.004(2) -0.016(2) 0.0111(19)
C37 0.032(2) 0.034(2) 0.046(2) 0.0139(18) -0.0015(18) 0.0110(17)
C38 0.065(3) 0.061(3) 0.063(3) 0.022(2) 0.000(2) 0.038(2)
N1 0.0312(16) 0.0372(17) 0.0259(15) -0.0044(13) -0.0030(13) 0.0184(14)
N2 0.0300(15) 0.0265(15) 0.0317(16) -0.0068(13) 0.0010(13) 0.0107(13)
N3 0.0258(15) 0.0300(15) 0.0248(14) -0.0009(12) -0.0016(12) 0.0124(13)
N4 0.0283(15) 0.0334(16) 0.0277(14) -0.0053(13) -0.0009(13) 0.0164(13)
O1 0.0272(13) 0.0485(16) 0.0372(14) -0.0008(13) -0.0032(11) 0.0128(12)
O2 0.0365(15) 0.0472(16) 0.0380(14) -0.0098(12) -0.0131(12) 0.0197(13)
O3 0.0541(17) 0.0483(16) 0.0337(14) 0.0078(12) -0.0014(12) 0.0311(14)
O4 0.0502(16) 0.0436(15) 0.0434(16) 0.0095(12) 0.0027(13) 0.0287(14)
Pd1 0.02697(15) 0.02865(15) 0.02479(15) -0.00023(11) 0.00028(11) 0.01260(12)
Pd2 0.03200(16) 0.03420(16) 0.02241(14) -0.00178(11) -0.00277(11) 0.01681(13)

loop_
_atom_type_symbol
_atom_type_description
_atom_type_scat_dispersion_real
_atom_type_scat_dispersion_imag
_atom_type_scat_source
C C 0.0033 0.0016 'International Tables Vol C Tables 4.2.6.8 and 6.1.1.4'
H H 0.0000 0.0000 'International Tables Vol C Tables 4.2.6.8 and 6.1.1.4'
N N 0.0061 0.0033 'International Tables Vol C Tables 4.2.6.8 and 6.1.1.4'
O O 0.0106 0.0060 'International Tables Vol C Tables 4.2.6.8 and 6.1.1.4'
Pd Pd -0.9988 1.0072 'International Tables Vol C Tables 4.2.6.8 and 6.1.1.4'

loop_
_geom_angle_atom_site_label_1
_geom_angle_atom_site_label_2
_geom_angle_atom_site_label_3
_geom_angle
C2 C1 C6 114.7(3)
C2 C1 Pd1 124.1(3)
C6 C1 Pd1 120.9(2)
C1 C2 C3 122.7(3)
C1 C2 H2 118.7
C3 C2 H2 118.7
C4 C3 C2 120.5(3)
C4 C3 H3 119.7
C2 C3 H3 119.7
C5 C4 C3 119.1(3)
C5 C4 H4 120.4
C3 C4 H4 120.4
C4 C5 C6 119.2(3)
C4 C5 C7 134.3(3)
C6 C5 C7 106.5(3)
C1 C6 C5 123.3(3)
C1 C6 N1 126.9(3)
C5 C6 N1 109.7(3)
C8 C7 C12 120.0(4)
C8 C7 C5 131.6(4)
C12 C7 C5 108.0(3)
C9 C8 C7 118.3(4)
C9 C8 H8 120.9
C7 C8 H8 120.9
C8 C9 C10 121.7(4)
C8 C9 H9 119.1
C10 C9 H9 119.1
C9 C10 C11 121.1(4)
C9 C10 H10 119.5
C11 C10 H10 119.5
C12 C11 C10 117.3(4)
C12 C11 H11 121.4
C10 C11 H11 121.4
C11 C12 C7 121.6(3)
C11 C12 N1 129.8(4)
C7 C12 N1 108.3(3)
N2 C13 N1 118.2(3)
N2 C13 C14 121.2(3)
N1 C13 C14 120.6(3)
C15 C14 C13 119.2(4)
C15 C14 H14 120.4
C13 C14 H14 120.4
C14 C15 C16 120.3(4)
C14 C15 H15 119.9
C16 C15 H15 119.9
C17 C16 C15 118.3(4)
C17 C16 H16 120.8
C15 C16 H16 120.8
N2 C17 C16 123.2(4)
N2 C17 H17 118.4
C16 C17 H17 118.4
C19 C18 C23 115.6(3)
C19 C18 Pd2 127.1(3)
C23 C18 Pd2 116.3(2)
C18 C19 C20 121.6(3)
C18 C19 H19 119.2
C20 C19 H19 119.2
C21 C20 C19 121.0(4)
C21 C20 H20 119.5
C19 C20 H20 119.5
C20 C21 C22 119.4(4)
C20 C21 H21 120.3
C22 C21 H21 120.3
C21 C22 C23 117.8(3)
C21 C22 C24 134.9(3)
C23 C22 C24 107.2(3)
C18 C23 C22 124.3(3)
C18 C23 N3 126.6(3)
C22 C23 N3 109.0(3)
C25 C24 C29 119.3(3)
C25 C24 C22 132.8(4)
C29 C24 C22 107.8(3)
C26 C25 C24 119.1(4)
C26 C25 H25 120.4
C24 C25 H25 120.4
C25 C26 C27 120.7(4)
C25 C26 H26 119.6
C27 C26 H26 119.6
C28 C27 C26 121.6(4)
C28 C27 H27 119.2
C26 C27 H27 119.2
C27 C28 C29 117.2(4)
C27 C28 H28 121.4
C29 C28 H28 121.4
C28 C29 C24 122.1(3)
C28 C29 N3 129.1(3)
C24 C29 N3 108.5(3)
N4 C30 N3 116.9(3)
N4 C30 C31 121.1(3)
N3 C30 C31 121.9(3)
C32 C31 C30 118.9(3)
C32 C31 H31 120.5
C30 C31 H31 120.5
C31 C32 C33 120.5(4)
C31 C32 H32 119.8
C33 C32 H32 119.8
C34 C33 C32 117.7(3)
C34 C33 H33 121.1
C32 C33 H33 121.1
N4 C34 C33 123.8(3)
N4 C34 H34 118.1
C33 C34 H34 118.1
O2 C35 O1 126.2(3)
O2 C35 C36 117.8(3)
O1 C35 C36 116.0(4)
C35 C36 H36A 109.5
C35 C36 H36B 109.5
H36A C36 H36B 109.5
C35 C36 H36C 109.5
H36A C36 H36C 109.5
H36B C36 H36C 109.5
O3 C37 O4 126.1(3)
O3 C37 C38 116.4(4)
O4 C37 C38 117.5(4)
C37 C38 H38A 109.5
C37 C38 H38B 109.5
H38A C38 H38B 109.5
C37 C38 H38C 109.5
H38A C38 H38C 109.5
H38B C38 H38C 109.5
C13 N1 C6 123.6(3)
C13 N1 C12 125.9(3)
C6 N1 C12 107.2(3)
C13 N2 C17 117.7(3)
C13 N2 Pd1 128.1(2)
C17 N2 Pd1 114.2(2)
C30 N3 C23 121.9(3)
C30 N3 C29 126.0(3)
C23 N3 C29 107.1(3)
C30 N4 C34 117.9(3)
C30 N4 Pd2 125.7(2)
C34 N4 Pd2 116.1(2)
C35 O1 Pd1 126.5(2)
C35 O2 Pd2 124.9(2)
C37 O3 Pd2 124.8(2)
C37 O4 Pd1 125.9(2)
C1 Pd1 O1 90.67(11)
C1 Pd1 N2 90.07(12)
O1 Pd1 N2 173.40(10)
C1 Pd1 O4 175.44(12)
O1 Pd1 O4 84.77(10)
N2 Pd1 O4 94.46(10)
C1 Pd1 Pd2 101.08(9)
O1 Pd1 Pd2 82.30(7)
N2 Pd1 Pd2 103.98(7)
O4 Pd1 Pd2 78.36(7)
C18 Pd2 N4 88.89(12)
C18 Pd2 O3 92.18(12)
N4 Pd2 O3 177.81(10)
C18 Pd2 O2 178.68(12)
N4 Pd2 O2 91.15(10)
O3 Pd2 O2 87.82(10)
C18 Pd2 Pd1 98.86(9)
N4 Pd2 Pd1 97.49(7)
O3 Pd2 Pd1 84.24(7)
O2 Pd2 Pd1 79.82(7)

loop_
_geom_bond_atom_site_label_1
_geom_bond_atom_site_label_2
_geom_bond_distance
C1 C2 1.391(5)
C1 C6 1.397(4)
C1 Pd1 1.955(3)
C2 C3 1.392(5)
C2 H2 0.9500
C3 C4 1.377(5)
C3 H3 0.9500
C4 C5 1.375(5)
C4 H4 0.9500
C5 C6 1.402(5)
C5 C7 1.458(5)
C6 N1 1.412(4)
C7 C8 1.399(5)
C7 C12 1.400(5)
C8 C9 1.373(6)
C8 H8 0.9500
C9 C10 1.380(7)
C9 H9 0.9500
C10 C11 1.402(6)
C10 H10 0.9500
C11 C12 1.385(5)
C11 H11 0.9500
C12 N1 1.432(4)
C13 N2 1.354(4)
C13 N1 1.390(4)
C13 C14 1.406(5)
C14 C15 1.358(6)
C14 H14 0.9500
C15 C16 1.375(6)
C15 H15 0.9500
C16 C17 1.374(5)
C16 H16 0.9500
C17 N2 1.356(4)
C17 H17 0.9500
C18 C19 1.386(5)
C18 C23 1.392(5)
C18 Pd2 1.964(3)
C19 C20 1.392(5)
C19 H19 0.9500
C20 C21 1.385(5)
C20 H20 0.9500
C21 C22 1.388(5)
C21 H21 0.9500
C22 C23 1.397(5)
C22 C24 1.445(5)
C23 N3 1.420(4)
C24 C25 1.393(5)
C24 C29 1.399(5)
C25 C26 1.386(6)
C25 H25 0.9500
C26 C27 1.388(6)
C26 H26 0.9500
C27 C28 1.386(5)
C27 H27 0.9500
C28 C29 1.396(5)
C28 H28 0.9500
C29 N3 1.424(4)
C30 N4 1.346(4)
C30 N3 1.390(4)
C30 C31 1.409(5)
C31 C32 1.361(5)
C31 H31 0.9500
C32 C33 1.380(5)
C32 H32 0.9500
C33 C34 1.368(5)
C33 H33 0.9500
C34 N4 1.351(4)
C34 H34 0.9500
C35 O2 1.247(4)
C35 O1 1.260(4)
C35 C36 1.499(5)
C36 H36A 0.9800
C36 H36B 0.9800
C36 H36C 0.9800
C37 O3 1.259(4)
C37 O4 1.260(4)
C37 C38 1.507(5)
C38 H38A 0.9800
C38 H38B 0.9800
C38 H38C 0.9800
N2 Pd1 2.052(3)
N4 Pd2 2.022(3)
O1 Pd1 2.045(2)
O2 Pd2 2.143(2)
O3 Pd2 2.042(2)
O4 Pd1 2.172(2)
Pd1 Pd2 2.8861(4)

loop_
_platon_squeeze_void_nr
_platon_squeeze_void_average_x
_platon_squeeze_void_average_y
_platon_squeeze_void_average_z
_platon_squeeze_void_volume
_platon_squeeze_void_count_electrons
1 0.000 0.000 -0.001 562.1 34.2
2 0.333 0.667 0.708 566.5 34.0
3 0.667 0.333 0.375 566.4 34.0
